data_7246872
loop_
_publ_author_name
'Artemjev, Alexey A.'
'Kubasov, Alexey S.'
'Kuznetsov, Maxim L.'
'Grudova, Mariya V.'
'Khrustalev, Victor N.'
'Kritchenkov, Andreii S.'
'Tskhovrebov, Alexander G.'

_publ_section_title
;
 Mechanistic investigation of 1,3-dipolar cycloaddition between
 bifunctional 2-pyridylselenyl reagents and nitriles including reactions
 with cyanamides
;
_journal_issue 25
_journal_name_full CrystEngComm
_journal_page_first 3691
_journal_page_last 3701
_journal_paper_doi 10.1039/D3CE00385J
_journal_volume 25
_journal_year 2023
_chemical_formula_moiety 'C9 H11 N4 Se, Cl'
_chemical_formula_sum 'C9 H11 Cl N4 Se'
_chemical_formula_weight 289.63
_space_group_crystal_system monoclinic
_space_group_IT_number 13
_space_group_name_Hall '-P 2yc'
_space_group_name_H-M_alt 'P 1 2/c 1'
_atom_sites_solution_hydrogens geom
_audit_creation_date 2023-04-05
_audit_creation_method
;
Olex2 1.5
(compiled 2023.03.06 svn.rbb2c1857 for OlexSys, GUI svn.r6748)
;
_audit_update_record
;
2023-04-05 deposited with the CCDC.	2023-06-01 downloaded from the CCDC.
;
_cell_angle_alpha 90
_cell_angle_beta 108.226(16)
_cell_angle_gamma 90
_cell_formula_units_Z 4
_cell_length_a 11.922(4)
_cell_length_b 6.546(3)
_cell_length_c 14.620(5)
_cell_measurement_reflns_used 3470
_cell_measurement_temperature 100
_cell_measurement_theta_max 29.973
_cell_measurement_theta_min 2.939
_cell_volume 1083.7(7)
_computing_cell_refinement 'SAINT V8.38A (Bruker, 2018)'
_computing_data_reduction 'SAINT V8.38A (Bruker, 2018)'
_computing_molecular_graphics 'Olex2 1.5 (Dolomanov et al., 2009)'
_computing_publication_material 'Olex2 1.5 (Dolomanov et al., 2009)'
_computing_structure_refinement 'SHELXL 2018/3 (Sheldrick, 2015)'
_computing_structure_solution 'SHELXT 2014/5 (Sheldrick, 2014)'
_diffrn_ambient_temperature 100.00
_diffrn_measured_fraction_theta_full 0.994
_diffrn_measured_fraction_theta_max 0.978
_diffrn_measurement_device_type 'Bruker SMART APEX II'
_diffrn_radiation_type MoK\a
_diffrn_radiation_wavelength 0.71073
_diffrn_reflns_av_R_equivalents 0.0363
_diffrn_reflns_av_unetI/netI 0.0551
_diffrn_reflns_Laue_measured_fraction_full 0.994
_diffrn_reflns_Laue_measured_fraction_max 0.978
_diffrn_reflns_limit_h_max 15
_diffrn_reflns_limit_h_min -16
_diffrn_reflns_limit_k_max 8
_diffrn_reflns_limit_k_min -9
_diffrn_reflns_limit_l_max 16
_diffrn_reflns_limit_l_min -20
_diffrn_reflns_number 6556
_diffrn_reflns_point_group_measured_fraction_full 0.994
_diffrn_reflns_point_group_measured_fraction_max 0.978
_diffrn_reflns_theta_full 25.242
_diffrn_reflns_theta_max 30.023
_diffrn_reflns_theta_min 2.934
_exptl_absorpt_coefficient_mu 3.682
_exptl_absorpt_correction_T_max 0.7460
_exptl_absorpt_correction_T_min 0.4174
_exptl_absorpt_correction_type multi-scan
_exptl_absorpt_process_details
;
SADABS-2016/2 (Bruker,2016/2) was used for absorption correction.
wR2(int) was 0.1273 before and 0.0486 after correction.
The Ratio of minimum to maximum transmission is 0.5595.
The \l/2 correction factor is Not present.
;
_exptl_crystal_colour colourless
_exptl_crystal_colour_primary colourless
_exptl_crystal_density_diffrn 1.775
_exptl_crystal_description block
_exptl_crystal_F_000 576
_exptl_crystal_size_max 0.6
_exptl_crystal_size_mid 0.2
_exptl_crystal_size_min 0.1
_refine_diff_density_max 0.739
_refine_diff_density_min -1.074
_refine_diff_density_rms 0.125
_refine_ls_extinction_method none
_refine_ls_goodness_of_fit_ref 1.027
_refine_ls_hydrogen_treatment constr
_refine_ls_matrix_type full
_refine_ls_number_parameters 138
_refine_ls_number_reflns 3107
_refine_ls_number_restraints 0
_refine_ls_restrained_S_all 1.027
_refine_ls_R_factor_all 0.0481
_refine_ls_R_factor_gt 0.0338
_refine_ls_shift/su_max 0.001
_refine_ls_shift/su_mean 0.000
_refine_ls_structure_factor_coef Fsqd
_refine_ls_weighting_details 'w=1/[\s^2^(Fo^2^)+(0.0315P)^2^+1.3213P] where P=(Fo^2^+2Fc^2^)/3'
_refine_ls_weighting_scheme calc
_refine_ls_wR_factor_gt 0.0786
_refine_ls_wR_factor_ref 0.0888
_reflns_Friedel_coverage 0.000
_reflns_number_gt 2532
_reflns_number_total 3107
_reflns_threshold_expression 'I > 2\s(I)'
_cod_data_source_file d3ce00385j2.cif
_cod_data_source_block 7
_cod_depositor_comments 'Adding full bibliography for 7246868--7246875.cif.'
_cod_database_code 7246872
_shelx_shelxl_version_number 2018/3
_shelx_space_group_comment
;
The symmetry employed for this shelxl refinement is uniquely defined
by the following loop, which should always be used as a source of
symmetry information in preference to the above space-group names.
They are only intended as comments.
;
_shelx_estimated_absorpt_t_max 0.710
_shelx_estimated_absorpt_t_min 0.216
_olex2_refinement_description
;
1. Fixed Uiso
 At 1.2 times of:
  All C(H) groups
 At 1.5 times of:
  All C(H,H,H) groups
2.a Aromatic/amide H refined with riding coordinates:
 C2(H2), C3(H3), C4(H4), C5(H5), C7(H7)
2.b Idealised Me refined as rotating group:
 C8(H8A,H8B,H8C), C9(H9A,H9B,H9C)
;
_olex2_submission_special_instructions 'No special instructions were received'

loop_
_space_group_symop_operation_xyz
'x, y, z'
'-x, y, -z+1/2'
'-x, -y, -z'
'x, -y, z-1/2'

loop_
_atom_site_label
_atom_site_type_symbol
_atom_site_fract_x
_atom_site_fract_y
_atom_site_fract_z
_atom_site_U_iso_or_equiv
_atom_site_adp_type
_atom_site_occupancy
_atom_site_site_symmetry_order
_atom_site_calc_flag
_atom_site_refinement_flags_posn
_atom_site_refinement_flags_adp
_atom_site_refinement_flags_occupancy
_atom_site_disorder_assembly
_atom_site_disorder_group
Se1 Se 0.64316(2) 0.77428(4) 0.71804(2) 0.01309(9) Uani 1 1 d . . . . .
N1 N 0.4903(2) 0.7366(4) 0.63592(17) 0.0151(5) Uani 1 1 d . . . . .
N2 N 0.5957(2) 0.7699(3) 0.52767(16) 0.0116(4) Uani 1 1 d . . . . .
N3 N 0.3900(2) 0.7205(3) 0.46493(16) 0.0127(4) Uani 1 1 d . . . . .
N4 N 0.1884(2) 0.6794(3) 0.40507(16) 0.0125(4) Uani 1 1 d . . . . .
C1 C 0.6908(2) 0.7917(4) 0.60804(19) 0.0115(5) Uani 1 1 d . . . . .
C2 C 0.8034(2) 0.8202(4) 0.5985(2) 0.0135(5) Uani 1 1 d . . . . .
H2 H 0.871251 0.832512 0.653623 0.016 Uiso 1 1 calc R U . . .
C3 C 0.8129(3) 0.8300(4) 0.5066(2) 0.0148(5) Uani 1 1 d . . . . .
H3 H 0.888109 0.851398 0.498586 0.018 Uiso 1 1 calc R U . . .
C4 C 0.7136(3) 0.8087(4) 0.4256(2) 0.0166(5) Uani 1 1 d . . . . .
H4 H 0.721424 0.816078 0.363030 0.020 Uiso 1 1 calc R U . . .
C5 C 0.6049(3) 0.7772(4) 0.43629(19) 0.0145(5) Uani 1 1 d . . . . .
H5 H 0.536988 0.760772 0.381531 0.017 Uiso 1 1 calc R U . . .
C6 C 0.4845(2) 0.7401(4) 0.5464(2) 0.0128(5) Uani 1 1 d . . . . .
C7 C 0.2858(2) 0.6995(4) 0.47797(19) 0.0134(5) Uani 1 1 d . . . . .
H7 H 0.281130 0.698803 0.541667 0.016 Uiso 1 1 calc R U . . .
C8 C 0.1869(3) 0.6861(4) 0.3043(2) 0.0181(6) Uani 1 1 d . . . . .
H8A H 0.148913 0.562322 0.270913 0.027 Uiso 1 1 calc R U . . .
H8B H 0.268038 0.693842 0.301949 0.027 Uiso 1 1 calc R U . . .
H8C H 0.142650 0.806452 0.272634 0.027 Uiso 1 1 calc R U . . .
C9 C 0.0728(2) 0.6629(5) 0.4200(2) 0.0179(5) Uani 1 1 d . . . . .
H9A H 0.023866 0.780313 0.390311 0.027 Uiso 1 1 calc R U . . .
H9B H 0.083184 0.661015 0.489212 0.027 Uiso 1 1 calc R U . . .
H9C H 0.033924 0.536507 0.390519 0.027 Uiso 1 1 calc R U . . .
Cl1 Cl 0.88564(6) 0.83298(10) 0.83825(5) 0.01664(14) Uani 1 1 d . . . . .

loop_
_atom_site_aniso_label
_atom_site_aniso_U_11
_atom_site_aniso_U_22
_atom_site_aniso_U_33
_atom_site_aniso_U_23
_atom_site_aniso_U_13
_atom_site_aniso_U_12
Se1 0.01086(13) 0.01686(14) 0.01234(13) -0.00027(9) 0.00476(10) 0.00052(10)
N1 0.0103(10) 0.0193(11) 0.0158(11) -0.0004(9) 0.0043(9) 0.0004(9)
N2 0.0129(10) 0.0095(9) 0.0129(10) 0.0007(8) 0.0047(9) 0.0012(8)
N3 0.0117(10) 0.0119(10) 0.0136(10) -0.0004(8) 0.0024(8) -0.0001(8)
N4 0.0110(10) 0.0132(10) 0.0130(10) -0.0008(8) 0.0031(8) 0.0011(8)
C1 0.0135(12) 0.0084(11) 0.0136(11) -0.0008(9) 0.0057(10) 0.0003(9)
C2 0.0135(12) 0.0097(11) 0.0172(12) 0.0000(9) 0.0046(10) 0.0011(10)
C3 0.0169(13) 0.0109(11) 0.0206(13) 0.0010(10) 0.0115(11) 0.0006(10)
C4 0.0212(14) 0.0155(12) 0.0163(13) 0.0015(10) 0.0103(11) -0.0010(11)
C5 0.0178(13) 0.0135(12) 0.0127(12) -0.0009(9) 0.0054(10) -0.0006(10)
C6 0.0121(12) 0.0095(11) 0.0168(12) 0.0007(9) 0.0046(10) 0.0014(9)
C7 0.0159(12) 0.0095(11) 0.0147(12) 0.0001(9) 0.0045(10) 0.0007(10)
C8 0.0205(14) 0.0175(13) 0.0138(12) -0.0001(10) 0.0020(11) -0.0013(11)
C9 0.0111(12) 0.0213(13) 0.0202(13) -0.0026(11) 0.0030(11) -0.0002(11)
Cl1 0.0144(3) 0.0196(3) 0.0156(3) 0.0000(2) 0.0042(2) 0.0010(2)

loop_
_atom_type_symbol
_atom_type_description
_atom_type_scat_dispersion_real
_atom_type_scat_dispersion_imag
_atom_type_scat_source
C C 0.0033 0.0016 'International Tables Vol C Tables 4.2.6.8 and 6.1.1.4'
H H 0.0000 0.0000 'International Tables Vol C Tables 4.2.6.8 and 6.1.1.4'
Cl Cl 0.1484 0.1585 'International Tables Vol C Tables 4.2.6.8 and 6.1.1.4'
N N 0.0061 0.0033 'International Tables Vol C Tables 4.2.6.8 and 6.1.1.4'
Se Se -0.0929 2.2259 'International Tables Vol C Tables 4.2.6.8 and 6.1.1.4'

loop_
_geom_angle_atom_site_label_1
_geom_angle_atom_site_label_2
_geom_angle_atom_site_label_3
_geom_angle
_geom_angle_site_symmetry_1
_geom_angle_site_symmetry_3
_geom_angle_publ_flag
N1 Se1 C1 87.29(11) . . ?
C6 N1 Se1 112.58(19) . . ?
C1 N2 C5 122.5(2) . . ?
C1 N2 C6 114.6(2) . . ?
C5 N2 C6 123.0(2) . . ?
C7 N3 C6 116.1(2) . . ?
C7 N4 C8 122.8(2) . . ?
C7 N4 C9 121.3(2) . . ?
C9 N4 C8 115.8(2) . . ?
N2 C1 Se1 109.94(18) . . ?
N2 C1 C2 119.5(2) . . ?
C2 C1 Se1 130.6(2) . . ?
C1 C2 H2 120.9 . . ?
C3 C2 C1 118.3(3) . . ?
C3 C2 H2 120.9 . . ?
C2 C3 H3 119.6 . . ?
C2 C3 C4 120.9(3) . . ?
C4 C3 H3 119.6 . . ?
C3 C4 H4 120.0 . . ?
C5 C4 C3 120.1(2) . . ?
C5 C4 H4 120.0 . . ?
N2 C5 H5 120.6 . . ?
C4 C5 N2 118.8(3) . . ?
C4 C5 H5 120.6 . . ?
N1 C6 N2 115.6(2) . . ?
N1 C6 N3 130.6(3) . . ?
N3 C6 N2 113.8(2) . . ?
N3 C7 H7 119.2 . . ?
N4 C7 N3 121.7(2) . . ?
N4 C7 H7 119.2 . . ?
N4 C8 H8A 109.5 . . ?
N4 C8 H8B 109.5 . . ?
N4 C8 H8C 109.5 . . ?
H8A C8 H8B 109.5 . . ?
H8A C8 H8C 109.5 . . ?
H8B C8 H8C 109.5 . . ?
N4 C9 H9A 109.5 . . ?
N4 C9 H9B 109.5 . . ?
N4 C9 H9C 109.5 . . ?
H9A C9 H9B 109.5 . . ?
H9A C9 H9C 109.5 . . ?
H9B C9 H9C 109.5 . . ?

loop_
_geom_bond_atom_site_label_1
_geom_bond_atom_site_label_2
_geom_bond_distance
_geom_bond_site_symmetry_2
_geom_bond_publ_flag
Se1 N1 1.859(2) . ?
Se1 C1 1.869(3) . ?
N1 C6 1.290(4) . ?
N2 C1 1.361(3) . ?
N2 C5 1.375(3) . ?
N2 C6 1.448(3) . ?
N3 C6 1.366(3) . ?
N3 C7 1.322(3) . ?
N4 C7 1.314(3) . ?
N4 C8 1.469(3) . ?
N4 C9 1.466(3) . ?
C1 C2 1.405(4) . ?
C2 H2 0.9500 . ?
C2 C3 1.384(4) . ?
C3 H3 0.9500 . ?
C3 C4 1.395(4) . ?
C4 H4 0.9500 . ?
C4 C5 1.368(4) . ?
C5 H5 0.9500 . ?
C7 H7 0.9500 . ?
C8 H8A 0.9800 . ?
C8 H8B 0.9800 . ?
C8 H8C 0.9800 . ?
C9 H9A 0.9800 . ?
C9 H9B 0.9800 . ?
C9 H9C 0.9800 . ?

loop_
_geom_torsion_atom_site_label_1
_geom_torsion_atom_site_label_2
_geom_torsion_atom_site_label_3
_geom_torsion_atom_site_label_4
_geom_torsion
_geom_torsion_site_symmetry_1
_geom_torsion_site_symmetry_2
_geom_torsion_site_symmetry_3
_geom_torsion_site_symmetry_4
_geom_torsion_publ_flag
Se1 N1 C6 N2 0.6(3) . . . . ?
Se1 N1 C6 N3 -179.3(2) . . . . ?
Se1 C1 C2 C3 -179.2(2) . . . . ?
N1 Se1 C1 N2 0.12(18) . . . . ?
N1 Se1 C1 C2 -179.2(2) . . . . ?
N2 C1 C2 C3 1.5(4) . . . . ?
C1 Se1 N1 C6 -0.4(2) . . . . ?
C1 N2 C5 C4 -0.3(4) . . . . ?
C1 N2 C6 N1 -0.5(3) . . . . ?
C1 N2 C6 N3 179.4(2) . . . . ?
C1 C2 C3 C4 -1.0(4) . . . . ?
C2 C3 C4 C5 -0.2(4) . . . . ?
C3 C4 C5 N2 0.9(4) . . . . ?
C5 N2 C1 Se1 179.69(19) . . . . ?
C5 N2 C1 C2 -0.9(4) . . . . ?
C5 N2 C6 N1 180.0(2) . . . . ?
C5 N2 C6 N3 -0.1(3) . . . . ?
C6 N2 C1 Se1 0.2(3) . . . . ?
C6 N2 C1 C2 179.6(2) . . . . ?
C6 N2 C5 C4 179.1(2) . . . . ?
C6 N3 C7 N4 180.0(2) . . . . ?
C7 N3 C6 N1 1.9(4) . . . . ?
C7 N3 C6 N2 -177.9(2) . . . . ?
C8 N4 C7 N3 -2.3(4) . . . . ?
C9 N4 C7 N3 -177.9(2) . . . . ?
